data_4122761
loop_
_publ_author_name
'Bassanetti, Irene'
'Comotti, Angiolina'
'Sozzani, Piero'
'Bracco, Silvia'
'Calestani, Gianluca'
'Mezzadri, Francesco'
'Marchi\`o, Luciano'

_publ_section_title
;
 Porous molecular crystals by macrocyclic coordination supramolecules.
;
_journal_issue 42
_journal_name_full 'Journal of the American Chemical Society'
_journal_page_first 14883
_journal_page_last 14895
_journal_paper_doi 10.1021/ja507555j
_journal_volume 136
_journal_year 2014
_chemical_formula_moiety 'C144 H156 N24 S6 Ag6 P6 F36, 6(C H2 Cl2)'
_chemical_formula_sum 'C150 H168 Ag6 Cl12 F36 N24 P6 S6'
_chemical_formula_weight 4441.88
_chemical_name_systematic
;
 ?
;
_space_group_IT_number 203
_symmetry_cell_setting cubic
_symmetry_space_group_name_Hall '-F 2uv 2vw 3'
_symmetry_space_group_name_H-M 'F d -3 :2'
_atom_sites_solution_hydrogens geom
_atom_sites_solution_primary direct
_atom_sites_solution_secondary difmap
_audit_creation_method SHELXL-97
_cell_angle_alpha 90.00
_cell_angle_beta 90.00
_cell_angle_gamma 90.00
_cell_formula_units_Z 16
_cell_length_a 43.3000(10)
_cell_length_b 43.3000(10)
_cell_length_c 43.3000(10)
_cell_measurement_reflns_used 66132
_cell_measurement_temperature 293(2)
_cell_measurement_theta_max 24.00
_cell_measurement_theta_min 1.33
_cell_volume 81183(3)
_computing_cell_refinement Saint
_computing_data_collection Smart
_computing_data_reduction Saint
_computing_structure_refinement 'SHELXL-97 (Sheldrick, 1997)'
_computing_structure_solution Sir2004
_diffrn_ambient_temperature 293(2)
_diffrn_measured_fraction_theta_full 0.981
_diffrn_measured_fraction_theta_max 0.981
_diffrn_measurement_device_type 'Bruker Smart APEXII CCD'
_diffrn_measurement_method 'theta & omega scan'
_diffrn_radiation_monochromator graphite
_diffrn_radiation_source 'fine-focus sealed tube'
_diffrn_radiation_type MoK\a
_diffrn_radiation_wavelength 0.71073
_diffrn_reflns_av_R_equivalents 0.1079
_diffrn_reflns_av_sigmaI/netI 0.0290
_diffrn_reflns_limit_h_max 49
_diffrn_reflns_limit_h_min -49
_diffrn_reflns_limit_k_max 49
_diffrn_reflns_limit_k_min -49
_diffrn_reflns_limit_l_max 49
_diffrn_reflns_limit_l_min -49
_diffrn_reflns_number 184803
_diffrn_reflns_theta_full 24.00
_diffrn_reflns_theta_max 24.00
_diffrn_reflns_theta_min 1.33
_diffrn_standards_decay_% none
_exptl_absorpt_coefficient_mu 0.916
_exptl_absorpt_correction_T_max 1.000
_exptl_absorpt_correction_T_min 0.787
_exptl_absorpt_correction_type multi-scan
_exptl_absorpt_process_details SADABS
_exptl_crystal_colour colorless
_exptl_crystal_density_diffrn 1.454
_exptl_crystal_density_method 'not measured'
_exptl_crystal_description prism
_exptl_crystal_F_000 35712
_exptl_crystal_size_max 0.33
_exptl_crystal_size_mid 0.26
_exptl_crystal_size_min 0.21
_platon_squeeze_details
;
;
_refine_diff_density_max 0.271
_refine_diff_density_min -0.189
_refine_diff_density_rms 0.042
_refine_ls_extinction_method none
_refine_ls_goodness_of_fit_ref 1.064
_refine_ls_hydrogen_treatment constr
_refine_ls_matrix_type full
_refine_ls_number_parameters 352
_refine_ls_number_reflns 5240
_refine_ls_number_restraints 4
_refine_ls_restrained_S_all 1.064
_refine_ls_R_factor_all 0.0784
_refine_ls_R_factor_gt 0.0501
_refine_ls_shift/su_max 0.003
_refine_ls_shift/su_mean 0.000
_refine_ls_structure_factor_coef Fsqd
_refine_ls_weighting_details 'calc w=1/[\s^2^(Fo^2^)+(0.0785P)^2^+7.6336P] where P=(Fo^2^+2Fc^2^)/3'
_refine_ls_weighting_scheme calc
_refine_ls_wR_factor_gt 0.1163
_refine_ls_wR_factor_ref 0.1339
_reflns_number_gt 4210
_reflns_number_total 5240
_reflns_threshold_expression >2sigma(I)
_cod_data_source_file ja507555j_si_002.cif
_cod_data_source_block ib219dh
_cod_depositor_comments
;
The following automatic conversions were performed:

'_symmetry_cell_setting' value 'Cubic' changed to 'cubic' according
to
/home/saulius/struct/COD-crude-data--automatic-downloads/rss-feeds/ACS/lib/dictionaries/cif_core.dic
dictionary named 'cif_core.dic' version 2.4.2 from 2011-04-26.

Automatic conversion script
Id: cif_fix_values 2827 2014-09-09 07:05:25Z andrius 

 Adding full bibliography for 4122761--4122771.cif.
;
_cod_original_sg_symbol_Hall -F2uv2vw
_cod_original_sg_symbol_H-M Fd-3
_cod_database_code 4122761

loop_
_symmetry_equiv_pos_as_xyz
'x, y, z'
'-x+1/4, -y+1/4, z'
'x, -y+1/4, -z+1/4'
'-x+1/4, y, -z+1/4'
'z, x, y'
'y, z, x'
'-z+1/4, -x+1/4, y'
'-y+1/4, z, -x+1/4'
'z, -x+1/4, -y+1/4'
'-y+1/4, -z+1/4, x'
'-z+1/4, x, -y+1/4'
'y, -z+1/4, -x+1/4'
'x, y+1/2, z+1/2'
'-x+1/4, -y+3/4, z+1/2'
'x, -y+3/4, -z+3/4'
'-x+1/4, y+1/2, -z+3/4'
'z, x+1/2, y+1/2'
'y, z+1/2, x+1/2'
'-z+1/4, -x+3/4, y+1/2'
'-y+1/4, z+1/2, -x+3/4'
'z, -x+3/4, -y+3/4'
'-y+1/4, -z+3/4, x+1/2'
'-z+1/4, x+1/2, -y+3/4'
'y, -z+3/4, -x+3/4'
'x+1/2, y, z+1/2'
'-x+3/4, -y+1/4, z+1/2'
'x+1/2, -y+1/4, -z+3/4'
'-x+3/4, y, -z+3/4'
'z+1/2, x, y+1/2'
'y+1/2, z, x+1/2'
'-z+3/4, -x+1/4, y+1/2'
'-y+3/4, z, -x+3/4'
'z+1/2, -x+1/4, -y+3/4'
'-y+3/4, -z+1/4, x+1/2'
'-z+3/4, x, -y+3/4'
'y+1/2, -z+1/4, -x+3/4'
'x+1/2, y+1/2, z'
'-x+3/4, -y+3/4, z'
'x+1/2, -y+3/4, -z+1/4'
'-x+3/4, y+1/2, -z+1/4'
'z+1/2, x+1/2, y'
'y+1/2, z+1/2, x'
'-z+3/4, -x+3/4, y'
'-y+3/4, z+1/2, -x+1/4'
'z+1/2, -x+3/4, -y+1/4'
'-y+3/4, -z+3/4, x'
'-z+3/4, x+1/2, -y+1/4'
'y+1/2, -z+3/4, -x+1/4'
'-x, -y, -z'
'x-1/4, y-1/4, -z'
'-x, y-1/4, z-1/4'
'x-1/4, -y, z-1/4'
'-z, -x, -y'
'-y, -z, -x'
'z-1/4, x-1/4, -y'
'y-1/4, -z, x-1/4'
'-z, x-1/4, y-1/4'
'y-1/4, z-1/4, -x'
'z-1/4, -x, y-1/4'
'-y, z-1/4, x-1/4'
'-x, -y+1/2, -z+1/2'
'x-1/4, y+1/4, -z+1/2'
'-x, y+1/4, z+1/4'
'x-1/4, -y+1/2, z+1/4'
'-z, -x+1/2, -y+1/2'
'-y, -z+1/2, -x+1/2'
'z-1/4, x+1/4, -y+1/2'
'y-1/4, -z+1/2, x+1/4'
'-z, x+1/4, y+1/4'
'y-1/4, z+1/4, -x+1/2'
'z-1/4, -x+1/2, y+1/4'
'-y, z+1/4, x+1/4'
'-x+1/2, -y, -z+1/2'
'x+1/4, y-1/4, -z+1/2'
'-x+1/2, y-1/4, z+1/4'
'x+1/4, -y, z+1/4'
'-z+1/2, -x, -y+1/2'
'-y+1/2, -z, -x+1/2'
'z+1/4, x-1/4, -y+1/2'
'y+1/4, -z, x+1/4'
'-z+1/2, x-1/4, y+1/4'
'y+1/4, z-1/4, -x+1/2'
'z+1/4, -x, y+1/4'
'-y+1/2, z-1/4, x+1/4'
'-x+1/2, -y+1/2, -z'
'x+1/4, y+1/4, -z'
'-x+1/2, y+1/4, z-1/4'
'x+1/4, -y+1/2, z-1/4'
'-z+1/2, -x+1/2, -y'
'-y+1/2, -z+1/2, -x'
'z+1/4, x+1/4, -y'
'y+1/4, -z+1/2, x-1/4'
'-z+1/2, x+1/4, y-1/4'
'y+1/4, z+1/4, -x'
'z+1/4, -x+1/2, y-1/4'
'-y+1/2, z+1/4, x-1/4'

loop_
_atom_site_label
_atom_site_type_symbol
_atom_site_fract_x
_atom_site_fract_y
_atom_site_fract_z
_atom_site_U_iso_or_equiv
_atom_site_adp_type
_atom_site_occupancy
_atom_site_symmetry_multiplicity
_atom_site_calc_flag
_atom_site_refinement_flags
_atom_site_disorder_assembly
_atom_site_disorder_group
Ag Ag 0.460150(8) 0.132200(9) 0.402078(8) 0.07721(18) Uani 1 1 d . . .
S13 S 0.54919(3) 0.06520(2) 0.36035(3) 0.0713(3) Uani 1 1 d . . .
C73 C 0.54094(9) 0.08739(10) 0.39415(10) 0.0675(11) Uani 1 1 d . . .
N12 N 0.51243(7) 0.16282(7) 0.35983(8) 0.0636(8) Uani 1 1 d . . .
N11 N 0.49793(7) 0.11198(7) 0.34465(7) 0.0599(8) Uani 1 1 d . . .
N22 N 0.48614(8) 0.17098(8) 0.37570(8) 0.0682(9) Uani 1 1 d . . .
C11 C 0.45535(10) 0.08622(10) 0.34238(11) 0.0716(12) Uani 1 1 d . . .
N21 N 0.47281(7) 0.10295(8) 0.36155(8) 0.0633(8) Uani 1 1 d . . .
C22 C 0.50449(11) 0.21120(11) 0.34981(12) 0.0804(13) Uani 1 1 d . . .
H22 H 0.5060 0.2311 0.3418 0.097 Uiso 1 1 calc R . .
C21 C 0.46969(11) 0.08462(11) 0.31363(11) 0.0785(13) Uani 1 1 d . . .
H21 H 0.4622 0.0743 0.2964 0.094 Uiso 1 1 calc R . .
C32 C 0.52406(10) 0.18738(10) 0.34385(10) 0.0708(11) Uani 1 1 d . . .
C41 C 0.42625(12) 0.07251(12) 0.35375(13) 0.1013(17) Uani 1 1 d . . .
H41A H 0.4252 0.0747 0.3758 0.152 Uiso 1 1 calc R . .
H41B H 0.4257 0.0510 0.3484 0.152 Uiso 1 1 calc R . .
H41C H 0.4090 0.0829 0.3444 0.152 Uiso 1 1 calc R . .
C43 C 0.53497(11) 0.12329(13) 0.44609(11) 0.0856(14) Uani 1 1 d . . .
H43 H 0.5335 0.1355 0.4637 0.103 Uiso 1 1 calc R . .
C53 C 0.54380(12) 0.09307(15) 0.44851(13) 0.0980(16) Uani 1 1 d . . .
H53 H 0.5471 0.0845 0.4679 0.118 Uiso 1 1 calc R . .
C23 C 0.53017(8) 0.11783(9) 0.39105(9) 0.0584(10) Uani 1 1 d . . .
C93 C 0.51800(14) 0.02274(12) 0.32824(15) 0.1038(17) Uani 1 1 d . . .
H93 H 0.5314 0.0286 0.3125 0.125 Uiso 1 1 calc R . .
C103 C 0.49580(18) 0.00001(15) 0.32317(19) 0.129(2) Uani 1 1 d . . .
H103 H 0.4937 -0.0094 0.3040 0.155 Uiso 1 1 calc R . .
C51 C 0.52156(12) 0.10638(14) 0.29203(11) 0.0948(16) Uani 1 1 d . . .
H51A H 0.5235 0.1282 0.2884 0.142 Uiso 1 1 calc R . .
H51B H 0.5165 0.0961 0.2730 0.142 Uiso 1 1 calc R . .
H51C H 0.5407 0.0984 0.2998 0.142 Uiso 1 1 calc R . .
C113 C 0.47720(15) -0.00796(16) 0.3475(2) 0.119(2) Uani 1 1 d . . .
H113 H 0.4629 -0.0237 0.3442 0.142 Uiso 1 1 calc R . .
C123 C 0.47784(14) 0.00484(16) 0.37529(19) 0.116(2) Uani 1 1 d . . .
C63 C 0.54780(11) 0.07539(12) 0.42266(12) 0.0842(13) Uani 1 1 d . . .
H63 H 0.5552 0.0553 0.4244 0.101 Uiso 1 1 calc R . .
C31 C 0.49649(11) 0.10081(11) 0.31522(10) 0.0715(12) Uani 1 1 d . . .
C12 C 0.48210(11) 0.20076(11) 0.36962(11) 0.0750(12) Uani 1 1 d . . .
C13 C 0.52171(9) 0.13075(9) 0.35927(9) 0.0604(10) Uani 1 1 d . . .
H13 H 0.5402 0.1294 0.3463 0.072 Uiso 1 1 calc R . .
C83 C 0.51974(12) 0.03650(11) 0.35715(14) 0.0857(14) Uani 1 1 d . . .
C52 C 0.55258(12) 0.18633(13) 0.32524(14) 0.1093(19) Uani 1 1 d . . .
H52A H 0.5692 0.1785 0.3376 0.164 Uiso 1 1 calc R . .
H52B H 0.5576 0.2068 0.3182 0.164 Uiso 1 1 calc R . .
H52C H 0.5495 0.1730 0.3078 0.164 Uiso 1 1 calc R . .
C33 C 0.52828(9) 0.13565(11) 0.41749(11) 0.0699(11) Uani 1 1 d . . .
H33 H 0.5224 0.1563 0.4160 0.084 Uiso 1 1 calc R . .
C143 C 0.45782(19) -0.00399(19) 0.4011(2) 0.176(3) Uani 1 1 d . . .
H14A H 0.4367 0.0006 0.3961 0.263 Uiso 1 1 calc R . .
H14B H 0.4637 0.0074 0.4193 0.263 Uiso 1 1 calc R . .
H14C H 0.4599 -0.0257 0.4050 0.263 Uiso 1 1 calc R . .
C42 C 0.45560(13) 0.21781(13) 0.38425(14) 0.1042(17) Uani 1 1 d . . .
H42A H 0.4437 0.2038 0.3966 0.156 Uiso 1 1 calc R . .
H42B H 0.4427 0.2264 0.3684 0.156 Uiso 1 1 calc R . .
H42C H 0.4635 0.2341 0.3970 0.156 Uiso 1 1 calc R . .
P1 P 0.3750 0.15650(6) 0.3750 0.0901(6) Uani 1 2 d S . .
P2 P 0.47766(5) 0.27234(5) 0.47766(5) 0.1204(10) Uani 1 3 d S . .
F1 F 0.41100(7) 0.15607(10) 0.36977(8) 0.1411(14) Uani 1 1 d . . .
F2 F 0.37878(10) 0.13102(11) 0.40061(8) 0.1531(16) Uani 1 1 d . . .
C133 C 0.50075(13) 0.02819(12) 0.38075(16) 0.1009(17) Uani 1 1 d . . .
H133 H 0.5026 0.0374 0.4001 0.121 Uiso 1 1 calc R . .
F5 F 0.46605(15) 0.25072(15) 0.50298(13) 0.244(3) Uani 1 1 d . . .
P3 P 0.5000 0.0000 0.5000 0.182(3) Uani 1 6 d SD . .
F3 F 0.37882(9) 0.18129(11) 0.40096(9) 0.1537(15) Uani 1 1 d . . .
F4 F 0.49043(18) 0.29207(15) 0.45208(15) 0.262(3) Uani 1 1 d . . .
F8 F 0.51977(19) 0.01977(19) 0.51977(19) 0.321(8) Uani 1 3 d SD A .
F6 F 0.4724(6) 0.0224(8) 0.4961(13) 0.30(3) Uani 0.33 1 d PD A -1
F7 F 0.4849(10) 0.0276(7) 0.4821(8) 0.222(14) Uani 0.33 1 d PD A -2

loop_
_atom_site_aniso_label
_atom_site_aniso_U_11
_atom_site_aniso_U_22
_atom_site_aniso_U_33
_atom_site_aniso_U_23
_atom_site_aniso_U_13
_atom_site_aniso_U_12
Ag 0.0650(3) 0.0985(3) 0.0681(3) -0.00459(18) 0.01179(16) -0.00439(18)
S13 0.0713(7) 0.0607(6) 0.0818(7) -0.0028(5) -0.0046(6) 0.0130(5)
C73 0.056(2) 0.079(3) 0.068(3) 0.005(2) -0.003(2) 0.003(2)
N12 0.059(2) 0.055(2) 0.078(2) 0.0034(17) 0.0063(17) 0.0070(16)
N11 0.053(2) 0.065(2) 0.062(2) 0.0025(16) 0.0001(16) 0.0073(16)
N22 0.065(2) 0.058(2) 0.081(2) -0.0053(17) 0.0074(18) 0.0067(17)
C11 0.062(3) 0.070(3) 0.083(3) -0.003(2) -0.014(2) 0.006(2)
N21 0.057(2) 0.066(2) 0.067(2) -0.0016(17) -0.0036(18) -0.0016(16)
C22 0.073(3) 0.063(3) 0.105(4) 0.008(3) -0.015(3) -0.006(2)
C21 0.082(3) 0.081(3) 0.072(3) -0.012(2) -0.020(3) 0.009(3)
C32 0.068(3) 0.064(3) 0.081(3) 0.012(2) -0.003(2) -0.003(2)
C41 0.079(3) 0.098(4) 0.127(5) -0.012(3) -0.016(3) -0.021(3)
C43 0.069(3) 0.114(4) 0.073(3) -0.004(3) -0.002(2) 0.007(3)
C53 0.090(4) 0.129(5) 0.074(3) 0.021(3) 0.001(3) 0.021(3)
C23 0.045(2) 0.068(3) 0.062(2) 0.000(2) 0.0036(18) -0.0008(18)
C93 0.110(4) 0.088(4) 0.114(5) -0.011(3) -0.043(4) 0.001(3)
C103 0.143(6) 0.107(5) 0.138(6) -0.021(4) -0.052(5) 0.007(4)
C51 0.096(4) 0.121(4) 0.068(3) -0.006(3) 0.005(3) 0.021(3)
C113 0.093(5) 0.107(5) 0.156(7) -0.002(5) -0.002(4) -0.001(4)
C123 0.085(4) 0.110(5) 0.154(6) -0.008(4) 0.010(4) 0.003(4)
C63 0.090(3) 0.086(3) 0.077(3) 0.009(3) 0.002(3) 0.015(3)
C31 0.076(3) 0.078(3) 0.061(3) 0.000(2) -0.004(2) 0.018(2)
C12 0.073(3) 0.064(3) 0.088(3) -0.013(2) -0.012(3) 0.011(2)
C13 0.048(2) 0.065(3) 0.068(3) 0.000(2) 0.0060(19) 0.0025(19)
C83 0.081(3) 0.068(3) 0.108(4) 0.005(3) -0.020(3) 0.015(2)
C52 0.085(4) 0.097(4) 0.145(5) 0.049(4) 0.030(4) -0.003(3)
C33 0.058(2) 0.078(3) 0.074(3) -0.009(2) -0.004(2) 0.003(2)
C143 0.139(7) 0.143(7) 0.245(10) -0.012(6) 0.038(7) -0.025(5)
C42 0.097(4) 0.084(4) 0.132(5) -0.016(3) 0.002(3) 0.018(3)
P1 0.0669(11) 0.1438(18) 0.0595(11) 0.000 -0.0046(8) 0.000
P2 0.1204(10) 0.1204(10) 0.1204(10) -0.0246(12) 0.0246(12) -0.0246(12)
F1 0.073(2) 0.238(5) 0.113(2) 0.027(3) 0.0018(17) 0.015(2)
F2 0.153(3) 0.206(4) 0.100(3) 0.045(3) -0.030(2) -0.033(3)
C133 0.085(4) 0.078(3) 0.140(5) -0.011(3) 0.007(4) 0.007(3)
F5 0.350(8) 0.222(6) 0.161(5) 0.027(4) 0.040(5) -0.083(6)
P3 0.182(3) 0.182(3) 0.182(3) -0.032(3) -0.032(3) -0.032(3)
F3 0.130(3) 0.195(4) 0.135(3) -0.062(3) -0.004(2) -0.028(3)
F4 0.357(9) 0.216(6) 0.215(6) 0.046(4) 0.114(6) -0.039(6)
F8 0.321(8) 0.321(8) 0.321(8) -0.072(8) -0.072(8) -0.072(8)
F6 0.19(2) 0.38(4) 0.32(5) 0.25(4) 0.08(2) 0.10(3)
F7 0.17(2) 0.30(4) 0.19(2) 0.03(2) 0.05(2) 0.08(2)

loop_
_atom_type_symbol
_atom_type_description
_atom_type_scat_dispersion_real
_atom_type_scat_dispersion_imag
_atom_type_scat_source
C C 0.0033 0.0016 'International Tables Vol C Tables 4.2.6.8 and 6.1.1.4'
H H 0.0000 0.0000 'International Tables Vol C Tables 4.2.6.8 and 6.1.1.4'
N N 0.0061 0.0033 'International Tables Vol C Tables 4.2.6.8 and 6.1.1.4'
F F 0.0171 0.0103 'International Tables Vol C Tables 4.2.6.8 and 6.1.1.4'
P P 0.1023 0.0942 'International Tables Vol C Tables 4.2.6.8 and 6.1.1.4'
S S 0.1246 0.1234 'International Tables Vol C Tables 4.2.6.8 and 6.1.1.4'
Ag Ag -0.8971 1.1015 'International Tables Vol C Tables 4.2.6.8 and 6.1.1.4'
Cl Cl 0.1484 0.1585 'International Tables Vol C Tables 4.2.6.8 and 6.1.1.4'

loop_
_geom_angle_atom_site_label_1
_geom_angle_atom_site_label_2
_geom_angle_atom_site_label_3
_geom_angle
_geom_angle_site_symmetry_1
_geom_angle_site_symmetry_3
N21 Ag N22 84.52(12) . .
N21 Ag S13 151.59(9) . 90_556
N22 Ag S13 123.85(9) . 90_556
C83 S13 C73 107.2(2) . .
C83 S13 Ag 108.66(15) . 65_655
C73 S13 Ag 108.17(14) . 65_655
C63 C73 C23 120.9(4) . .
C63 C73 S13 119.3(4) . .
C23 C73 S13 119.5(3) . .
C32 N12 N22 111.0(3) . .
C32 N12 C13 129.6(3) . .
N22 N12 C13 119.0(3) . .
C31 N11 N21 111.2(3) . .
C31 N11 C13 129.5(4) . .
N21 N11 C13 119.3(3) . .
C12 N22 N12 105.0(3) . .
C12 N22 Ag 137.4(3) . .
N12 N22 Ag 117.5(2) . .
N21 C11 C21 109.3(4) . .
N21 C11 C41 119.6(4) . .
C21 C11 C41 131.1(5) . .
C11 N21 N11 105.8(3) . .
C11 N21 Ag 131.1(3) . .
N11 N21 Ag 117.0(2) . .
C32 C22 C12 108.0(4) . .
C32 C22 H22 126.0 . .
C12 C22 H22 126.0 . .
C31 C21 C11 108.0(4) . .
C31 C21 H21 126.0 . .
C11 C21 H21 126.0 . .
C22 C32 N12 105.4(4) . .
C22 C32 C52 130.4(4) . .
N12 C32 C52 124.2(4) . .
C11 C41 H41A 109.5 . .
C11 C41 H41B 109.5 . .
H41A C41 H41B 109.5 . .
C11 C41 H41C 109.5 . .
H41A C41 H41C 109.5 . .
H41B C41 H41C 109.5 . .
C53 C43 C33 119.9(5) . .
C53 C43 H43 120.1 . .
C33 C43 H43 120.1 . .
C43 C53 C63 120.6(5) . .
C43 C53 H53 119.7 . .
C63 C53 H53 119.7 . .
C33 C23 C73 117.6(4) . .
C33 C23 C13 121.8(4) . .
C73 C23 C13 120.6(4) . .
C83 C93 C103 118.9(7) . .
C83 C93 H93 120.6 . .
C103 C93 H93 120.6 . .
C113 C103 C93 117.5(7) . .
C113 C103 H103 121.2 . .
C93 C103 H103 121.2 . .
C31 C51 H51A 109.5 . .
C31 C51 H51B 109.5 . .
H51A C51 H51B 109.5 . .
C31 C51 H51C 109.5 . .
H51A C51 H51C 109.5 . .
H51B C51 H51C 109.5 . .
C123 C113 C103 125.5(7) . .
C123 C113 H113 117.3 . .
C103 C113 H113 117.3 . .
C113 C123 C133 117.3(7) . .
C113 C123 C143 124.9(7) . .
C133 C123 C143 117.8(7) . .
C53 C63 C73 119.8(5) . .
C53 C63 H63 120.1 . .
C73 C63 H63 120.1 . .
C21 C31 N11 105.6(4) . .
C21 C31 C51 131.9(4) . .
N11 C31 C51 122.4(4) . .
N22 C12 C22 110.6(4) . .
N22 C12 C42 119.6(5) . .
C22 C12 C42 129.9(5) . .
N12 C13 N11 110.3(3) . .
N12 C13 C23 113.7(3) . .
N11 C13 C23 110.9(3) . .
N12 C13 H13 107.2 . .
N11 C13 H13 107.2 . .
C23 C13 H13 107.2 . .
C133 C83 C93 122.1(5) . .
C133 C83 S13 123.9(5) . .
C93 C83 S13 114.0(5) . .
C32 C52 H52A 109.5 . .
C32 C52 H52B 109.5 . .
H52A C52 H52B 109.5 . .
C32 C52 H52C 109.5 . .
H52A C52 H52C 109.5 . .
H52B C52 H52C 109.5 . .
C43 C33 C23 121.0(4) . .
C43 C33 H33 119.5 . .
C23 C33 H33 119.5 . .
C123 C143 H14A 109.5 . .
C123 C143 H14B 109.5 . .
H14A C143 H14B 109.5 . .
C123 C143 H14C 109.5 . .
H14A C143 H14C 109.5 . .
H14B C143 H14C 109.5 . .
C12 C42 H42A 109.5 . .
C12 C42 H42B 109.5 . .
H42A C42 H42B 109.5 . .
C12 C42 H42C 109.5 . .
H42A C42 H42C 109.5 . .
H42B C42 H42C 109.5 . .
F3 P1 F3 93.3(4) . 28
F3 P1 F2 87.9(2) . .
F3 P1 F2 178.8(3) 28 .
F3 P1 F2 178.8(3) . 28
F3 P1 F2 87.9(2) 28 28
F2 P1 F2 90.9(4) . 28
F3 P1 F1 90.4(2) . .
F3 P1 F1 90.5(2) 28 .
F2 P1 F1 89.4(2) . .
F2 P1 F1 89.6(2) 28 .
F3 P1 F1 90.5(2) . 28
F3 P1 F1 90.4(2) 28 28
F2 P1 F1 89.6(2) . 28
F2 P1 F1 89.4(2) 28 28
F1 P1 F1 178.6(4) . 28
F4 P2 F4 93.5(5) 46 21
F4 P2 F4 93.5(5) 46 .
F4 P2 F4 93.5(5) 21 .
F4 P2 F5 86.6(3) 46 21
F4 P2 F5 176.5(4) 21 21
F4 P2 F5 90.0(4) . 21
F4 P2 F5 90.0(4) 46 .
F4 P2 F5 86.6(3) 21 .
F4 P2 F5 176.5(5) . .
F5 P2 F5 89.9(4) 21 .
F4 P2 F5 176.5(5) 46 46
F4 P2 F5 90.0(4) 21 46
F4 P2 F5 86.6(3) . 46
F5 P2 F5 89.9(4) 21 46
F5 P2 F5 89.9(4) . 46
C83 C133 C123 118.7(6) . .
C83 C133 H133 120.7 . .
C123 C133 H133 120.7 . .
F8 P3 F8 180.0(16) . 49_656
F8 P3 F6 81.6(19) . 90_556
F8 P3 F6 98.4(19) 49_656 90_556
F8 P3 F6 98.4(19) . 17_545
F8 P3 F6 81.6(19) 49_656 17_545
F6 P3 F6 62.1(9) 90_556 17_545
F8 P3 F6 81.6(19) . 49_656
F8 P3 F6 98.4(19) 49_656 49_656
F6 P3 F6 117.9(9) 90_556 49_656
F6 P3 F6 62.1(9) 17_545 49_656
F8 P3 F6 98.4(19) . .
F8 P3 F6 81.6(19) 49_656 .
F6 P3 F6 62.1(9) 90_556 .
F6 P3 F6 117.9(9) 17_545 .
F6 P3 F6 180(4) 49_656 .
F8 P3 F6 98.4(19) . 42_545
F8 P3 F6 81.6(19) 49_656 42_545
F6 P3 F6 180.0(17) 90_556 42_545
F6 P3 F6 117.9(9) 17_545 42_545
F6 P3 F6 62.1(9) 49_656 42_545
F6 P3 F6 117.9(9) . 42_545
F8 P3 F6 81.6(19) . 65_655
F8 P3 F6 98.4(19) 49_656 65_655
F6 P3 F6 117.9(9) 90_556 65_655
F6 P3 F6 180.0(17) 17_545 65_655
F6 P3 F6 117.9(9) 49_656 65_655
F6 P3 F6 62.1(9) . 65_655
F6 P3 F6 62.1(9) 42_545 65_655
F8 P3 F7 85.1(13) . 49_656
F8 P3 F7 94.9(13) 49_656 49_656
F6 P3 F7 88.0(8) 90_556 49_656
F6 P3 F7 31.5(10) 17_545 49_656
F6 P3 F7 31.3(7) 49_656 49_656
F6 P3 F7 148.7(7) . 49_656
F6 P3 F7 92.0(8) 42_545 49_656
F6 P3 F7 148.5(10) 65_655 49_656
F8 P3 F7 94.9(13) . 17_545
F8 P3 F7 85.1(13) 49_656 17_545
F6 P3 F7 31.5(10) 90_556 17_545
F6 P3 F7 31.3(7) 17_545 17_545
F6 P3 F7 92.0(8) 49_656 17_545
F6 P3 F7 88.0(8) . 17_545
F6 P3 F7 148.5(10) 42_545 17_545
F6 P3 F7 148.7(7) 65_655 17_545
F7 P3 F7 60.7(4) 49_656 17_545
F8 P3 F7 94.9(13) . 42_545
F8 P3 F7 85.1(13) 49_656 42_545
F6 P3 F7 148.7(7) 90_556 42_545
F6 P3 F7 88.0(8) 17_545 42_545
F6 P3 F7 31.5(10) 49_656 42_545
F6 P3 F7 148.5(10) . 42_545
F6 P3 F7 31.3(7) 42_545 42_545
F6 P3 F7 92.0(8) 65_655 42_545
F7 P3 F7 60.7(4) 49_656 42_545
F7 P3 F7 119.3(4) 17_545 42_545
F8 P3 F7 94.9(13) . .
F8 P3 F7 85.1(13) 49_656 .
F6 P3 F7 92.0(8) 90_556 .
F6 P3 F7 148.5(10) 17_545 .
F6 P3 F7 148.7(7) 49_656 .
F6 P3 F7 31.3(7) . .
F6 P3 F7 88.0(8) 42_545 .
F6 P3 F7 31.5(10) 65_655 .
F7 P3 F7 180(3) 49_656 .
F7 P3 F7 119.3(4) 17_545 .
F7 P3 F7 119.3(4) 42_545 .

loop_
_geom_bond_atom_site_label_1
_geom_bond_atom_site_label_2
_geom_bond_distance
_geom_bond_site_symmetry_2
Ag N21 2.232(3) .
Ag N22 2.322(4) .
Ag S13 2.4002(11) 90_556
S13 C83 1.786(5) .
S13 C73 1.787(4) .
S13 Ag 2.4002(11) 65_655
C73 C63 1.372(6) .
C73 C23 1.404(6) .
N12 C32 1.365(5) .
N12 N22 1.376(5) .
N12 C13 1.446(5) .
N11 C31 1.364(5) .
N11 N21 1.368(4) .
N11 C13 1.456(5) .
N22 C12 1.328(5) .
C11 N21 1.336(5) .
C11 C21 1.393(6) .
C11 C41 1.477(7) .
C22 C32 1.359(6) .
C22 C12 1.371(6) .
C22 H22 0.9300 .
C21 C31 1.358(6) .
C21 H21 0.9300 .
C32 C52 1.475(6) .
C41 H41A 0.9600 .
C41 H41B 0.9600 .
C41 H41C 0.9600 .
C43 C53 1.367(7) .
C43 C33 1.380(6) .
C43 H43 0.9300 .
C53 C63 1.367(7) .
C53 H53 0.9300 .
C23 C33 1.383(6) .
C23 C13 1.530(5) .
C93 C83 1.389(7) .
C93 C103 1.393(8) .
C93 H93 0.9300 .
C103 C113 1.371(9) .
C103 H103 0.9300 .
C51 C31 1.498(6) .
C51 H51A 0.9600 .
C51 H51B 0.9600 .
C51 H51C 0.9600 .
C113 C123 1.325(9) .
C113 H113 0.9300 .
C123 C133 1.436(8) .
C123 C143 1.467(10) .
C63 H63 0.9300 .
C12 C42 1.504(7) .
C13 H13 0.9800 .
C83 C133 1.360(7) .
C52 H52A 0.9600 .
C52 H52B 0.9600 .
C52 H52C 0.9600 .
C33 H33 0.9300 .
C143 H14A 0.9600 .
C143 H14B 0.9600 .
C143 H14C 0.9600 .
C42 H42A 0.9600 .
C42 H42B 0.9600 .
C42 H42C 0.9600 .
P1 F3 1.563(4) .
P1 F3 1.563(4) 28
P1 F2 1.573(4) .
P1 F2 1.573(4) 28
P1 F1 1.575(3) .
P1 F1 1.575(3) 28
P2 F4 1.504(5) 46
P2 F4 1.504(5) 21
P2 F4 1.504(5) .
P2 F5 1.526(5) 21
P2 F5 1.526(5) .
P2 F5 1.526(5) 46
C133 H133 0.9300 .
P3 F8 1.482(15) .
P3 F8 1.482(14) 49_656
P3 F6 1.548(17) 90_556
P3 F6 1.548(17) 17_545
P3 F6 1.548(17) 49_656
P3 F6 1.548(17) .
P3 F6 1.548(17) 42_545
P3 F6 1.548(17) 65_655
P3 F7 1.567(17) 49_656
P3 F7 1.567(17) 17_545
P3 F7 1.567(17) 42_545
P3 F7 1.567(17) .

loop_
_platon_squeeze_void_nr
_platon_squeeze_void_average_x
_platon_squeeze_void_average_y
_platon_squeeze_void_average_z
_platon_squeeze_void_volume
_platon_squeeze_void_count_electrons
_platon_squeeze_void_content
1 -0.002 -0.002 -0.002 13183 1754 ' '
2 0.625 0.125 0.125 937 113 ' '
3 0.875 -0.125 0.375 937 113 ' '
4 0.125 0.125 0.625 937 113 ' '
5 0.375 -0.125 0.875 937 113 ' '
6 0.375 0.375 0.375 937 113 ' '
7 0.875 0.375 0.875 937 113 ' '
8 0.125 0.625 0.125 937 113 ' '
9 0.625 0.625 0.625 937 113 ' '
